data_7042502
loop_
_publ_author_name
'Szimhardt, Norbert'
'B\"olter, Marc F'
'Born, Maximilian'
'Klap\"otke, Thomas M'
'Stierstorfer, J\"org'

_publ_section_title
;
 Metal salts and complexes of 1,1'-dinitramino-5,5'-bitetrazole.
;
_journal_issue 15
_journal_name_full 'Dalton transactions (Cambridge, England : 2003)'
_journal_page_first 5033
_journal_page_last 5040
_journal_paper_doi 10.1039/c7dt00536a
_journal_volume 46
_journal_year 2017
_chemical_formula_moiety 'C2 N12 O4, 2(Cs)'
_chemical_formula_sum 'C2 Cs2 N12 O4'
_chemical_formula_weight 521.96
_chemical_name_common 'dicesium 1,1-dinitramino-5,5-bitetrazolate'
_chemical_name_systematic 'dicesium 1,1-dinitramino-5,5-bitetrazolate'
_space_group_IT_number 14
_symmetry_cell_setting monoclinic
_symmetry_Int_Tables_number 14
_symmetry_space_group_name_Hall '-P 2ybc'
_symmetry_space_group_name_H-M 'P 1 21/c 1'
_atom_sites_solution_primary direct
_atom_sites_solution_secondary difmap
_audit_creation_date
;
'Sat Sep 05 10:27:31 2015'
;
_audit_creation_method
;
CrysAlisPro, Oxford Diffraction Ltd.,
Version 1.171.35.11 (release 16-05-2011 CrysAlis171 .NET)
(compiled May 16 2011,17:55:39)
;
_audit_update_record
;
2016-08-19 deposited with the CCDC.
2017-03-16 downloaded from the CCDC.
;
_cell_angle_alpha 90.00
_cell_angle_beta 92.250(3)
_cell_angle_gamma 90.00
_cell_formula_units_Z 2
_cell_length_a 5.5885(2)
_cell_length_b 12.4847(4)
_cell_length_c 8.7893(3)
_cell_measurement_reflns_used 3426
_cell_measurement_temperature 173(2)
_cell_measurement_theta_max 30.9800
_cell_measurement_theta_min 4.5340
_cell_volume 612.76(4)
_computing_cell_refinement
;
CrysAlisPro, Agilent Technologies,
Version 1.171.35.11 (release 16-05-2011 CrysAlis171 .NET)
(compiled May 16 2011,17:55:39)
;
_computing_data_collection
;
CrysAlisPro, Agilent Technologies,
Version 1.171.35.11 (release 16-05-2011 CrysAlis171 .NET)
(compiled May 16 2011,17:55:39)
;
_computing_data_reduction
;
CrysAlisPro, Agilent Technologies,
Version 1.171.35.11 (release 16-05-2011 CrysAlis171 .NET)
(compiled May 16 2011,17:55:39)
;
_computing_molecular_graphics
;
'ORTEP (M. N. Burnett, C. K. Johnson, ORTEP-III: Oak Ridge Thermal Ellipsoid
# Plot Program for Crystal Structure Illustrations, Oak Ridge National
# Laboratory Report ORNL-6895, 1996). Windows version (L. J. Farrugia, Univ.
# Glasgow) used --- SCHAKAL (E. Keller, University of  Freiburg (Breisgau),
# Germany, 1995)'
;
_computing_publication_material
;PLATON (A. L. Spek, Acta Crystallogr, Sect. A, 1990, 46, C34, 1995 version).
# --- T.B.Cohen, Pure Appl. Chem. 1996,68,2339-2359 (atomic masses).
;
_computing_structure_refinement 'SHELXL-97 (Sheldrick, 1997)'
_computing_structure_solution SIR-92
_diffrn_ambient_temperature 173
_diffrn_detector_area_resol_mean 15.9809
_diffrn_measured_fraction_theta_full 0.996
_diffrn_measured_fraction_theta_max 0.996
_diffrn_measurement_device 'CCD camera on \k-goniostat'
_diffrn_measurement_device_type 'Xcalibur, Sapphire3'
_diffrn_measurement_method '\w scans'
_diffrn_orient_matrix_UB_11 0.0095109000
_diffrn_orient_matrix_UB_12 -0.0563944000
_diffrn_orient_matrix_UB_13 -0.0074613000
_diffrn_orient_matrix_UB_21 0.0067605000
_diffrn_orient_matrix_UB_22 -0.0052176000
_diffrn_orient_matrix_UB_23 0.0804372000
_diffrn_orient_matrix_UB_31 -0.1264461000
_diffrn_orient_matrix_UB_32 -0.0045084000
_diffrn_orient_matrix_UB_33 0.0005538000
_diffrn_radiation_collimation 0.5
_diffrn_radiation_monochromator graphite
_diffrn_radiation_source 'Enhance (Mo) X-ray Source'
_diffrn_radiation_type 'Mo K\a'
_diffrn_radiation_wavelength 0.71073
_diffrn_reflns_av_R_equivalents 0.0338
_diffrn_reflns_av_sigmaI/netI 0.0198
_diffrn_reflns_limit_h_max 6
_diffrn_reflns_limit_h_min -6
_diffrn_reflns_limit_k_max 15
_diffrn_reflns_limit_k_min -15
_diffrn_reflns_limit_l_max 10
_diffrn_reflns_limit_l_min -10
_diffrn_reflns_number 8446
_diffrn_reflns_theta_full 26.00
_diffrn_reflns_theta_max 26.00
_diffrn_reflns_theta_min 4.55
_diffrn_source_current 40
_diffrn_source_type 'Spellman generator'
_diffrn_source_voltage 50
_exptl_absorpt_coefficient_mu 5.989
_exptl_absorpt_correction_T_max 0.7957
_exptl_absorpt_correction_T_min 0.2154
_exptl_absorpt_correction_type multi-scan
_exptl_absorpt_process_details
;
CrysAlisPro, Agilent Technologies,
Version 1.171.35.11 (release 16-05-2011 CrysAlis171 .NET)
(compiled May 16 2011,17:55:39)
Empirical absorption correction using spherical harmonics,
 implemented in SCALE3 ABSPACK scaling algorithm.
;
_exptl_crystal_colour colorless
_exptl_crystal_density_diffrn 2.829
_exptl_crystal_density_method 'not measured'
_exptl_crystal_description needle
_exptl_crystal_F_000 476
_exptl_crystal_size_max 0.37
_exptl_crystal_size_mid 0.09
_exptl_crystal_size_min 0.04
_refine_diff_density_max 0.771
_refine_diff_density_min -0.369
_refine_diff_density_rms 0.092
_refine_ls_extinction_method none
_refine_ls_goodness_of_fit_ref 1.077
_refine_ls_matrix_type full
_refine_ls_number_parameters 91
_refine_ls_number_reflns 1195
_refine_ls_number_restraints 0
_refine_ls_restrained_S_all 1.077
_refine_ls_R_factor_all 0.0216
_refine_ls_R_factor_gt 0.0172
_refine_ls_shift/su_max 0.001
_refine_ls_shift/su_mean 0.000
_refine_ls_structure_factor_coef Fsqd
_refine_ls_weighting_details 'calc w=1/[\s^2^(Fo^2^)+(0.0161P)^2^+0.3529P] where P=(Fo^2^+2Fc^2^)/3'
_refine_ls_weighting_scheme calc
_refine_ls_wR_factor_gt 0.0370
_refine_ls_wR_factor_ref 0.0386
_reflns_number_gt 1061
_reflns_number_total 1195
_reflns_threshold_expression >2sigma(I)
_cod_data_source_file c7dt00536a2.cif
_cod_data_source_block kx310
_cod_depositor_comments 'Adding full bibliography for 7042497--7042508.cif.'
_cod_original_sg_symbol_Hall -P2ybc
_cod_database_code 7042502

loop_
_symmetry_equiv_pos_as_xyz
'x, y, z'
'-x, y+1/2, -z+1/2'
'-x, -y, -z'
'x, -y-1/2, z-1/2'

loop_
_atom_site_label
_atom_site_type_symbol
_atom_site_fract_x
_atom_site_fract_y
_atom_site_fract_z
_atom_site_U_iso_or_equiv
_atom_site_adp_type
_atom_site_occupancy
_atom_site_symmetry_multiplicity
_atom_site_calc_flag
O1 O 0.7006(4) 0.10864(18) 0.4371(3) 0.0296(5) Uani 1 1 d
O2 O 0.4894(4) 0.16766(17) 0.2401(3) 0.0289(5) Uani 1 1 d
N1 N 0.6661(4) 0.11829(19) 0.2961(3) 0.0222(6) Uani 1 1 d
N2 N 0.8281(4) 0.0692(2) 0.2140(3) 0.0236(6) Uani 1 1 d
N4 N 0.8085(5) 0.1321(2) -0.1676(3) 0.0290(6) Uani 1 1 d
N5 N 0.6126(4) 0.0675(2) -0.1701(3) 0.0258(6) Uani 1 1 d
C1 C 0.5905(5) 0.0359(2) -0.0280(4) 0.0209(6) Uani 1 1 d
N7 N 0.7656(4) 0.08129(19) 0.0604(3) 0.0210(6) Uani 1 1 d
N10 N 0.9018(5) 0.14143(19) -0.0305(3) 0.0263(6) Uani 1 1 d
Cs1 Cs 0.21249(3) 0.351767(14) 0.06828(2) 0.02479(8) Uani 1 1 d

loop_
_atom_site_aniso_label
_atom_site_aniso_U_11
_atom_site_aniso_U_22
_atom_site_aniso_U_33
_atom_site_aniso_U_23
_atom_site_aniso_U_13
_atom_site_aniso_U_12
O1 0.0307(12) 0.0363(13) 0.0212(13) -0.0012(10) -0.0062(10) -0.0005(10)
O2 0.0280(12) 0.0265(12) 0.0317(14) 0.0000(9) -0.0048(10) 0.0094(9)
N1 0.0190(14) 0.0183(12) 0.0292(16) -0.0014(11) -0.0022(11) -0.0029(10)
N2 0.0197(13) 0.0255(14) 0.0252(15) 0.0001(11) -0.0021(11) 0.0019(10)
N4 0.0290(15) 0.0256(14) 0.0326(17) 0.0041(12) 0.0027(12) -0.0033(11)
N5 0.0243(14) 0.0243(13) 0.0289(16) 0.0024(11) 0.0013(11) -0.0035(11)
C1 0.0190(15) 0.0187(15) 0.0250(17) 0.0009(12) -0.0007(13) -0.0001(12)
N7 0.0168(12) 0.0191(13) 0.0271(16) -0.0002(11) 0.0001(11) -0.0016(10)
N10 0.0213(14) 0.0221(13) 0.0359(17) -0.0001(12) 0.0042(12) -0.0033(11)
Cs1 0.02121(12) 0.02384(12) 0.02907(13) -0.00351(8) -0.00230(8) -0.00159(8)

loop_
_atom_type_symbol
_atom_type_description
_atom_type_scat_dispersion_real
_atom_type_scat_dispersion_imag
_atom_type_scat_source
C C 0.0033 0.0016 'International Tables Vol C Tables 4.2.6.8 and 6.1.1.4'
Cs Cs -0.3680 2.1192 'International Tables Vol C Tables 4.2.6.8 and 6.1.1.4'
N N 0.0061 0.0033 'International Tables Vol C Tables 4.2.6.8 and 6.1.1.4'
O O 0.0106 0.0060 'International Tables Vol C Tables 4.2.6.8 and 6.1.1.4'
H H 0.0000 0.0000 'International Tables Vol C Tables 4.2.6.8 and 6.1.1.4'

loop_
_geom_angle_atom_site_label_1
_geom_angle_atom_site_label_2
_geom_angle_atom_site_label_3
_geom_angle
_geom_angle_site_symmetry_1
_geom_angle_site_symmetry_3
N1 O1 Cs1 104.71(17) . 4_566
N1 O1 Cs1 117.32(18) . 4_666
Cs1 O1 Cs1 131.68(8) 4_566 4_666
N1 O1 Cs1 95.62(16) . 2_645
Cs1 O1 Cs1 107.64(7) 4_566 2_645
Cs1 O1 Cs1 91.53(6) 4_666 2_645
N1 O2 Cs1 157.22(19) . .
N1 O2 Cs1 90.57(17) . 4_566
Cs1 O2 Cs1 103.51(6) . 4_566
O2 N1 O1 121.7(3) . .
O2 N1 N2 123.9(3) . .
O1 N1 N2 114.3(2) . .
O2 N1 Cs1 68.97(16) . 4_566
O1 N1 Cs1 55.47(15) . 4_566
N2 N1 Cs1 158.10(18) . 4_566
O2 N1 Cs1 136.42(18) . 2_645
O1 N1 Cs1 64.06(15) . 2_645
N2 N1 Cs1 68.22(15) . 2_645
Cs1 N1 Cs1 90.26(6) 4_566 2_645
O2 N1 Cs1 142.98(18) . 4_666
O1 N1 Cs1 45.75(14) . 4_666
N2 N1 Cs1 80.83(15) . 4_666
Cs1 N1 Cs1 98.11(6) 4_566 4_666
Cs1 N1 Cs1 75.35(5) 2_645 4_666
N1 N2 N7 109.1(2) . .
N1 N2 Cs1 90.04(16) . 2_645
N7 N2 Cs1 128.77(17) . 2_645
N1 N2 Cs1 79.18(15) . 4_666
N7 N2 Cs1 150.56(17) . 4_666
Cs1 N2 Cs1 78.02(5) 2_645 4_666
N10 N4 N5 111.2(3) . .
N10 N4 Cs1 112.66(18) . 4_665
N5 N4 Cs1 126.6(2) . 4_665
C1 N5 N4 105.5(3) . .
C1 N5 Cs1 131.62(19) . 4_565
N4 N5 Cs1 110.67(18) . 4_565
N5 C1 N7 109.1(3) . .
N5 C1 C1 126.7(3) . 3_655
N7 C1 C1 124.3(3) . 3_655
C1 N7 N10 107.7(3) . .
C1 N7 N2 131.5(2) . .
N10 N7 N2 120.6(2) . .
N4 N10 N7 106.5(2) . .
N4 N10 Cs1 120.77(18) . 1_655
N7 N10 Cs1 126.73(19) . 1_655
O1 Cs1 O1 131.68(8) 4_565 4_465
O1 Cs1 O2 82.44(6) 4_565 .
O1 Cs1 O2 137.15(6) 4_465 .
O1 Cs1 O1 72.36(7) 4_565 2_655
O1 Cs1 O1 88.47(6) 4_465 2_655
O2 Cs1 O1 131.47(6) . 2_655
O1 Cs1 N10 120.52(6) 4_565 1_455
O1 Cs1 N10 63.32(6) 4_465 1_455
O2 Cs1 N10 77.53(7) . 1_455
O1 Cs1 N10 150.95(6) 2_655 1_455
O1 Cs1 N5 67.76(6) 4_565 4_566
O1 Cs1 N5 143.60(6) 4_465 4_566
O2 Cs1 N5 65.12(6) . 4_566
O1 Cs1 N5 67.09(6) 2_655 4_566
N10 Cs1 N5 140.68(7) 1_455 4_566
O1 Cs1 N4 154.52(6) 4_565 4_466
O1 Cs1 N4 66.64(7) 4_465 4_466
O2 Cs1 N4 92.54(6) . 4_466
O1 Cs1 N4 93.26(6) 2_655 4_466
N10 Cs1 N4 82.21(7) 1_455 4_466
N5 Cs1 N4 87.42(7) 4_566 4_466
O1 Cs1 N2 99.64(6) 4_565 2_655
O1 Cs1 N2 90.05(6) 4_465 2_655
O2 Cs1 N2 111.39(6) . 2_655
O1 Cs1 N2 38.49(6) 2_655 2_655
N10 Cs1 N2 139.82(6) 1_455 2_655
N5 Cs1 N2 53.92(6) 4_566 2_655
N4 Cs1 N2 58.92(6) 4_466 2_655
O1 Cs1 O2 39.74(6) 4_565 4_565
O1 Cs1 O2 98.26(6) 4_465 4_565
O2 Cs1 O2 97.27(6) . 4_565
O1 Cs1 O2 89.10(5) 2_655 4_565
N10 Cs1 O2 88.35(6) 1_455 4_565
N5 Cs1 O2 107.45(6) 4_566 4_565
N4 Cs1 O2 164.61(7) 4_466 4_565
N2 Cs1 O2 126.87(6) 2_655 4_565
O1 Cs1 N1 19.82(6) 4_565 4_565
O1 Cs1 N1 113.92(6) 4_465 4_565
O2 Cs1 N1 92.84(6) . 4_565
O1 Cs1 N1 77.07(6) 2_655 4_565
N10 Cs1 N1 106.95(6) 1_455 4_565
N5 Cs1 N1 87.44(6) 4_566 4_565
N4 Cs1 N1 170.21(6) 4_466 4_565
N2 Cs1 N1 111.42(6) 2_655 4_565
O2 Cs1 N1 20.46(5) 4_565 4_565
O1 Cs1 N1 79.32(6) 4_565 2_655
O1 Cs1 N1 97.82(6) 4_465 2_655
O2 Cs1 N1 115.95(6) . 2_655
O1 Cs1 N1 20.32(6) 2_655 2_655
N10 Cs1 N1 158.48(6) 1_455 2_655
N5 Cs1 N1 51.08(6) 4_566 2_655
N4 Cs1 N1 80.55(6) 4_466 2_655
N2 Cs1 N1 21.74(6) 2_655 2_655
O2 Cs1 N1 105.45(6) 4_565 2_655
N1 Cs1 N1 89.74(6) 4_565 2_655
O1 Cs1 N1 116.93(6) 4_565 4_465
O1 Cs1 N1 16.93(6) 4_465 4_465
O2 Cs1 N1 137.92(6) . 4_465
O1 Cs1 N1 90.60(5) 2_655 4_465
N10 Cs1 N1 60.40(6) 1_455 4_465
N5 Cs1 N1 155.30(6) 4_566 4_465
N4 Cs1 N1 83.26(7) 4_466 4_465
N2 Cs1 N1 102.06(6) 2_655 4_465
O2 Cs1 N1 81.50(6) 4_565 4_465
N1 Cs1 N1 98.11(6) 4_565 4_465
N1 Cs1 N1 104.65(5) 2_655 4_465

loop_
_geom_bond_atom_site_label_1
_geom_bond_atom_site_label_2
_geom_bond_distance
_geom_bond_site_symmetry_2
O1 N1 1.253(3) .
O1 Cs1 3.043(2) 4_566
O1 Cs1 3.082(2) 4_666
O1 Cs1 3.244(2) 2_645
O2 N1 1.249(3) .
O2 Cs1 3.127(2) .
O2 Cs1 3.335(2) 4_566
N1 N2 1.330(4) .
N1 Cs1 3.573(3) 4_566
N1 Cs1 3.590(2) 2_645
N1 Cs1 3.822(2) 4_666
N2 N7 1.389(3) .
N2 Cs1 3.334(3) 2_645
N2 Cs1 3.842(3) 4_666
N4 N10 1.299(4) .
N4 N5 1.359(4) .
N4 Cs1 3.307(3) 4_665
N5 C1 1.320(4) .
N5 Cs1 3.302(3) 4_565
C1 N7 1.350(4) .
C1 C1 1.452(6) 3_655
N7 N10 1.353(3) .
N10 Cs1 3.248(2) 1_655
Cs1 O1 3.043(2) 4_565
Cs1 O1 3.082(2) 4_465
Cs1 O1 3.244(2) 2_655
Cs1 N10 3.248(2) 1_455
Cs1 N5 3.302(3) 4_566
Cs1 N4 3.307(3) 4_466
Cs1 N2 3.334(3) 2_655
Cs1 O2 3.335(2) 4_565
Cs1 N1 3.573(3) 4_565
Cs1 N1 3.590(2) 2_655
Cs1 N1 3.822(2) 4_465

loop_
_geom_torsion_atom_site_label_1
_geom_torsion_atom_site_label_2
_geom_torsion_atom_site_label_3
_geom_torsion_atom_site_label_4
_geom_torsion
_geom_torsion_site_symmetry_1
_geom_torsion_site_symmetry_4
Cs1 O2 N1 O1 110.9(5) . .
Cs1 O2 N1 O1 -17.9(3) 4_566 .
Cs1 O2 N1 N2 -71.2(6) . .
Cs1 O2 N1 N2 160.0(2) 4_566 .
Cs1 O2 N1 Cs1 128.8(5) . 4_566
Cs1 O2 N1 Cs1 -164.6(3) . 2_645
Cs1 O2 N1 Cs1 66.6(2) 4_566 2_645
Cs1 O2 N1 Cs1 53.8(7) . 4_666
Cs1 O2 N1 Cs1 -75.0(3) 4_566 4_666
Cs1 O1 N1 O2 20.4(3) 4_566 .
Cs1 O1 N1 O2 -135.1(2) 4_666 .
Cs1 O1 N1 O2 130.3(2) 2_645 .
Cs1 O1 N1 N2 -157.69(18) 4_566 .
Cs1 O1 N1 N2 46.9(3) 4_666 .
Cs1 O1 N1 N2 -47.8(2) 2_645 .
Cs1 O1 N1 Cs1 -155.43(19) 4_666 4_566
Cs1 O1 N1 Cs1 109.92(11) 2_645 4_566
Cs1 O1 N1 Cs1 -109.92(11) 4_566 2_645
Cs1 O1 N1 Cs1 94.65(13) 4_666 2_645
Cs1 O1 N1 Cs1 155.43(19) 4_566 4_666
Cs1 O1 N1 Cs1 -94.65(13) 2_645 4_666
O2 N1 N2 N7 -0.7(4) . .
O1 N1 N2 N7 177.3(2) . .
Cs1 N1 N2 N7 120.3(4) 4_566 .
Cs1 N1 N2 N7 131.5(2) 2_645 .
Cs1 N1 N2 N7 -150.70(19) 4_666 .
O2 N1 N2 Cs1 -132.2(2) . 2_645
O1 N1 N2 Cs1 45.8(2) . 2_645
Cs1 N1 N2 Cs1 -11.2(5) 4_566 2_645
Cs1 N1 N2 Cs1 77.79(5) 4_666 2_645
O2 N1 N2 Cs1 150.0(3) . 4_666
O1 N1 N2 Cs1 -32.0(2) . 4_666
Cs1 N1 N2 Cs1 -89.0(5) 4_566 4_666
Cs1 N1 N2 Cs1 -77.79(5) 2_645 4_666
N10 N4 N5 C1 -0.8(3) . .
Cs1 N4 N5 C1 142.6(2) 4_665 .
N10 N4 N5 Cs1 146.45(19) . 4_565
Cs1 N4 N5 Cs1 -70.1(2) 4_665 4_565
N4 N5 C1 N7 1.0(3) . .
Cs1 N5 C1 N7 -136.4(2) 4_565 .
N4 N5 C1 C1 -179.0(4) . 3_655
Cs1 N5 C1 C1 43.6(5) 4_565 3_655
N5 C1 N7 N10 -0.9(3) . .
C1 C1 N7 N10 179.1(3) 3_655 .
N5 C1 N7 N2 -175.8(3) . .
C1 C1 N7 N2 4.2(6) 3_655 .
N1 N2 N7 C1 -73.3(4) . .
Cs1 N2 N7 C1 32.9(4) 2_645 .
Cs1 N2 N7 C1 -175.3(2) 4_666 .
N1 N2 N7 N10 112.3(3) . .
Cs1 N2 N7 N10 -141.5(2) 2_645 .
Cs1 N2 N7 N10 10.3(5) 4_666 .
N5 N4 N10 N7 0.3(3) . .
Cs1 N4 N10 N7 -148.53(16) 4_665 .
N5 N4 N10 Cs1 -154.15(18) . 1_655
Cs1 N4 N10 Cs1 57.1(2) 4_665 1_655
C1 N7 N10 N4 0.4(3) . .
N2 N7 N10 N4 176.0(2) . .
C1 N7 N10 Cs1 152.81(19) . 1_655
N2 N7 N10 Cs1 -31.6(3) . 1_655
N1 O2 Cs1 O1 21.9(5) . 4_565
Cs1 O2 Cs1 O1 148.67(7) 4_566 4_565
N1 O2 Cs1 O1 169.4(5) . 4_465
Cs1 O2 Cs1 O1 -63.84(10) 4_566 4_465
N1 O2 Cs1 O1 -36.4(5) . 2_655
Cs1 O2 Cs1 O1 90.37(9) 4_566 2_655
N1 O2 Cs1 N10 145.6(5) . 1_455
Cs1 O2 Cs1 N10 -87.68(7) 4_566 1_455
N1 O2 Cs1 N5 -47.0(5) . 4_566
Cs1 O2 Cs1 N5 79.73(7) 4_566 4_566
N1 O2 Cs1 N4 -133.0(5) . 4_466
Cs1 O2 Cs1 N4 -6.24(7) 4_566 4_466
N1 O2 Cs1 N2 -75.5(5) . 2_655
Cs1 O2 Cs1 N2 51.24(8) 4_566 2_655
N1 O2 Cs1 O2 58.9(5) . 4_565
Cs1 O2 Cs1 O2 -174.36(5) 4_566 4_565
N1 O2 Cs1 N1 38.8(5) . 4_565
Cs1 O2 Cs1 N1 165.59(6) 4_566 4_565
N1 O2 Cs1 N1 -52.3(5) . 2_655
Cs1 O2 Cs1 N1 74.49(8) 4_566 2_655
N1 O2 Cs1 N1 144.2(5) . 4_465
Cs1 O2 Cs1 N1 -89.00(9) 4_566 4_465
